data_2216678
loop_
_publ_author_name
'Guo-Dong Yin'
'Zi-Hua Wang'
'Jing Qin'

_publ_section_title
;Diethyl
 2,6-bis(3-methylphenyl)-4,8-dioxo-2,6,3a,4a,7a,8a-hexaazaperhydrocyclopenta[<i>def</i>]fluorene-8b,8c-dicarboxylate
;
_journal_coeditor_code NG2358
_journal_issue 12
_journal_name_full 'Acta Crystallographica Section E'
_journal_page_first o4577
_journal_page_last o4577
_journal_paper_doi 10.1107/S1600536807054803
_journal_volume 63
_journal_year 2007
_chemical_formula_iupac 'C28 H32 N6 O6'
_chemical_formula_moiety 'C28 H32 N6 O6'
_chemical_formula_sum 'C28 H32 N6 O6'
_chemical_formula_weight 548.60
_chemical_name_systematic
;
Diethyl 2,6-bis(3-methylphenyl)-4,8-dioxo-2,6,3a,4a,7a,8a-
hexaazaperhydrocyclopenta[<i>def</i>]fluorene-8b,8c-dicarboxylate
;
_space_group_IT_number 61
_symmetry_cell_setting orthorhombic
_symmetry_space_group_name_Hall '-P 2ac 2ab'
_symmetry_space_group_name_H-M 'P b c a'
_atom_sites_solution_hydrogens geom
_atom_sites_solution_primary direct
_atom_sites_solution_secondary difmap
_audit_creation_method SHELXL-97
_cell_angle_alpha 90.00
_cell_angle_beta 90.00
_cell_angle_gamma 90.00
_cell_formula_units_Z 8
_cell_length_a 17.8591(13)
_cell_length_b 15.4533(11)
_cell_length_c 19.5649(14)
_cell_measurement_reflns_used 4426
_cell_measurement_temperature 292(2)
_cell_measurement_theta_max 21.82
_cell_measurement_theta_min 2.63
_cell_volume 5399.6(7)
_computing_cell_refinement 'SAINT (Bruker, 2001)'
_computing_data_collection 'SMART (Bruker, 2001)'
_computing_data_reduction 'SAINT (Bruker, 2001)'
_computing_molecular_graphics 'PLATON (Spek, 2003)'
_computing_publication_material 'PLATON (Spek, 2003)'
_computing_structure_refinement 'SHELXL-97 (Sheldrick, 1997)'
_computing_structure_solution 'SHELXS-97 (Sheldrick, 1997)'
_diffrn_ambient_temperature 292(2)
_diffrn_measured_fraction_theta_full 0.997
_diffrn_measured_fraction_theta_max 0.997
_diffrn_measurement_device_type 'Bruker SMART 4K CCD area-detector'
_diffrn_measurement_method '\f and \w scans'
_diffrn_radiation_monochromator graphite
_diffrn_radiation_source 'fine-focus sealed tube'
_diffrn_radiation_type MoK\a
_diffrn_radiation_wavelength 0.71073
_diffrn_reflns_av_R_equivalents 0.0504
_diffrn_reflns_av_sigmaI/netI 0.0385
_diffrn_reflns_limit_h_max 22
_diffrn_reflns_limit_h_min -22
_diffrn_reflns_limit_k_max 19
_diffrn_reflns_limit_k_min -19
_diffrn_reflns_limit_l_max 24
_diffrn_reflns_limit_l_min -16
_diffrn_reflns_number 30333
_diffrn_reflns_theta_full 27.00
_diffrn_reflns_theta_max 27.00
_diffrn_reflns_theta_min 2.03
_exptl_absorpt_coefficient_mu 0.097
_exptl_absorpt_correction_type none
_exptl_crystal_colour colorless
_exptl_crystal_density_diffrn 1.350
_exptl_crystal_density_method 'not measured'
_exptl_crystal_description block
_exptl_crystal_F_000 2320
_exptl_crystal_size_max 0.30
_exptl_crystal_size_mid 0.20
_exptl_crystal_size_min 0.10
_refine_diff_density_max 0.214
_refine_diff_density_min -0.189
_refine_ls_extinction_method none
_refine_ls_goodness_of_fit_ref 1.054
_refine_ls_hydrogen_treatment constr
_refine_ls_matrix_type full
_refine_ls_number_parameters 370
_refine_ls_number_reflns 5874
_refine_ls_number_restraints 1
_refine_ls_restrained_S_all 1.054
_refine_ls_R_factor_all 0.0795
_refine_ls_R_factor_gt 0.0573
_refine_ls_shift/su_max 0.001
_refine_ls_shift/su_mean <0.001
_refine_ls_structure_factor_coef Fsqd
_refine_ls_weighting_details 'calc w=1/[\s^2^(Fo^2^)+(0.0501P)^2^+2.1340P] where P=(Fo^2^+2Fc^2^)/3'
_refine_ls_weighting_scheme calc
_refine_ls_wR_factor_gt 0.1240
_refine_ls_wR_factor_ref 0.1362
_reflns_number_gt 4406
_reflns_number_total 5874
_reflns_threshold_expression I>2\s(I)
_cod_data_source_file ng2358.cif
_cod_data_source_block I
_cod_depositor_comments
;
The following automatic conversions were performed:
'_symmetry_cell_setting' value 'Orthorhombic' changed to 'orthorhombic'
according to '/home/saulius/struct/CIF-dictionaries/cif_core.dic'
dictionary named 'cif_core.dic' version 2.4.1 from
2010-06-29.

'_exptl_absorpt_correction_type' value 'None' changed to
'none' according to '/home/saulius/struct/CIF-dictionaries/cif_core.dic'
dictionary named 'cif_core.dic' version 2.4.1 from 2010-06-29.

Automatic conversion script
Id: cif_fix_enum 1527 2010-12-29 10:47:43Z saulius 

The following automatic conversions were performed:

'_symmetry_cell_setting' value 'Orthorhombic' changed to
'orthorhombic' according to
/home/saulius/struct/CIF-dictionaries/cif_core.dic dictionary named
'cif_core.dic' version 2.4.1 from
2010-06-29.

'_exptl_absorpt_correction_type' value 'None' changed to
'none' according to
/home/saulius/struct/CIF-dictionaries/cif_core.dic dictionary named
'cif_core.dic' version 2.4.1 from 2010-06-29.

Automatic conversion script
Id: cif_fix_values 1715 2011-07-08 13:25:40Z adriana 
;
_cod_original_sg_symbol_Hall -P2ac2ab
_cod_database_code 2216678
_cod_database_fobs_code 2216678

loop_
_symmetry_equiv_pos_as_xyz
'x, y, z'
'-x+1/2, -y, z+1/2'
'-x, y+1/2, -z+1/2'
'x+1/2, -y+1/2, -z'
'-x, -y, -z'
'x-1/2, y, -z-1/2'
'x, -y-1/2, z-1/2'
'-x-1/2, y-1/2, z'

loop_
_atom_site_type_symbol
_atom_site_label
_atom_site_fract_x
_atom_site_fract_y
_atom_site_fract_z
_atom_site_U_iso_or_equiv
_atom_site_adp_type
_atom_site_calc_flag
_atom_site_refinement_flags
_atom_site_occupancy
_atom_site_disorder_assembly
_atom_site_disorder_group
C C1 0.13577(17) 0.19168(16) 0.46245(14) 0.0655(8) Uani d . 1 . .
H H1A 0.1142 0.1880 0.5073 0.098 Uiso calc R 1 . .
H H1B 0.1873 0.1741 0.4643 0.098 Uiso calc R 1 . .
H H1C 0.1089 0.1544 0.4318 0.098 Uiso calc R 1 . .
C C2 0.13103(13) 0.28371(14) 0.43719(11) 0.0462(6) Uani d . 1 . .
C C3 0.07028(14) 0.33474(17) 0.45309(14) 0.0568(7) Uani d . 1 . .
H H3 0.0317 0.3121 0.4796 0.068 Uiso calc R 1 . .
C C4 0.06592(14) 0.41882(17) 0.43031(14) 0.0579(7) Uani d . 1 . .
H H4 0.0245 0.4524 0.4415 0.069 Uiso calc R 1 . .
C C5 0.12232(12) 0.45357(15) 0.39119(12) 0.0465(6) Uani d . 1 . .
H H5 0.1188 0.5104 0.3758 0.056 Uiso calc R 1 . .
C C6 0.18480(11) 0.40391(13) 0.37455(10) 0.0360(5) Uani d . 1 . .
C C7 0.18868(12) 0.31908(14) 0.39802(11) 0.0406(5) Uani d . 1 . .
H H7 0.2303 0.2855 0.3874 0.049 Uiso calc R 1 . .
C C8 0.29814(12) 0.38598(13) 0.30343(11) 0.0378(5) Uani d . 1 . .
H H8A 0.3318 0.3658 0.3389 0.045 Uiso calc R 1 . .
H H8B 0.2745 0.3360 0.2826 0.045 Uiso calc R 1 . .
C C9 0.27758(12) 0.51778(13) 0.36519(10) 0.0372(5) Uani d . 1 . .
H H9A 0.2400 0.5548 0.3857 0.045 Uiso calc R 1 . .
H H9B 0.3110 0.4982 0.4010 0.045 Uiso calc R 1 . .
C C10 0.31559(11) 0.43743(13) 0.18532(11) 0.0349(5) Uani d . 1 . .
C C11 0.28227(11) 0.62743(12) 0.27600(10) 0.0314(4) Uani d . 1 . .
C C12 0.37140(11) 0.51700(12) 0.27303(10) 0.0322(4) Uani d . 1 . .
C C13 0.44683(11) 0.50352(14) 0.30994(11) 0.0386(5) Uani d . 1 . .
C C14 0.57290(13) 0.45747(18) 0.29232(14) 0.0607(7) Uani d D 1 . .
H H14A 0.5853 0.5060 0.3217 0.073 Uiso calc PR 0.64(2) A 1
H H14B 0.6069 0.4583 0.2537 0.073 Uiso calc PR 0.64(2) A 1
H H14C 0.6071 0.4865 0.2614 0.073 Uiso d PR 0.36(2) A 2
H H14D 0.5781 0.4834 0.3372 0.073 Uiso d PR 0.36(2) A 2
C C15 0.5831(5) 0.3757(6) 0.3308(8) 0.081(3) Uani d PD 0.64(2) A 1
H H15A 0.5519 0.3763 0.3707 0.122 Uiso calc PR 0.64(2) A 1
H H15B 0.6346 0.3702 0.3443 0.122 Uiso calc PR 0.64(2) A 1
H H15C 0.5695 0.3277 0.3023 0.122 Uiso calc PR 0.64(2) A 1
C C15' 0.5909(11) 0.3650(8) 0.2959(12) 0.081(3) Uani d PD 0.36(2) A 2
H H15D 0.5555 0.3364 0.3252 0.122 Uiso calc PR 0.36(2) A 2
H H15E 0.6404 0.3577 0.3140 0.122 Uiso calc PR 0.36(2) A 2
H H15F 0.5884 0.3403 0.2510 0.122 Uiso calc PR 0.36(2) A 2
C C16 0.37500(11) 0.56958(12) 0.20477(10) 0.0319(4) Uani d . 1 . .
C C17 0.45154(11) 0.60894(14) 0.18663(11) 0.0385(5) Uani d . 1 . .
C C18 0.54944(13) 0.69342(17) 0.23643(15) 0.0600(7) Uani d . 1 . .
H H18A 0.5502 0.7369 0.2006 0.072 Uiso calc R 1 . .
H H18B 0.5875 0.6505 0.2265 0.072 Uiso calc R 1 . .
C C19 0.56359(17) 0.7339(2) 0.30383(16) 0.0811(10) Uani d . 1 . .
H H19A 0.5264 0.7774 0.3124 0.122 Uiso calc R 1 . .
H H19B 0.6124 0.7600 0.3039 0.122 Uiso calc R 1 . .
H H19C 0.5611 0.6905 0.3389 0.122 Uiso calc R 1 . .
C C20 0.31026(12) 0.54585(14) 0.09478(10) 0.0404(5) Uani d . 1 . .
H H20A 0.2874 0.5001 0.0681 0.048 Uiso calc R 1 . .
H H20B 0.3463 0.5756 0.0661 0.048 Uiso calc R 1 . .
C C21 0.28691(12) 0.67668(12) 0.15651(10) 0.0361(5) Uani d . 1 . .
H H21A 0.3239 0.7061 0.1286 0.043 Uiso calc R 1 . .
H H21B 0.2491 0.7184 0.1700 0.043 Uiso calc R 1 . .
C C22 0.19878(11) 0.63132(14) 0.06778(10) 0.0365(5) Uani d . 1 . .
C C23 0.15080(13) 0.56850(16) 0.04217(11) 0.0483(6) Uani d . 1 . .
H H23 0.1561 0.5111 0.0555 0.058 Uiso calc R 1 . .
C C24 0.09497(14) 0.59180(19) -0.00343(13) 0.0583(7) Uani d . 1 . .
H H24 0.0621 0.5500 -0.0199 0.070 Uiso calc R 1 . .
C C25 0.08790(13) 0.67635(19) -0.02449(12) 0.0563(7) Uani d . 1 . .
H H25 0.0507 0.6909 -0.0557 0.068 Uiso calc R 1 . .
C C26 0.13505(12) 0.73984(17) -0.00012(12) 0.0483(6) Uani d . 1 . .
C C27 0.19051(12) 0.71622(14) 0.04632(11) 0.0406(5) Uani d . 1 . .
H H27 0.2227 0.7584 0.0633 0.049 Uiso calc R 1 . .
C C28 0.12859(16) 0.8322(2) -0.02293(17) 0.0790(9) Uani d . 1 . .
H H28A 0.1743 0.8496 -0.0448 0.118 Uiso calc R 1 . .
H H28B 0.1195 0.8685 0.0160 0.118 Uiso calc R 1 . .
H H28C 0.0878 0.8376 -0.0546 0.118 Uiso calc R 1 . .
N N1 0.24122(9) 0.44287(10) 0.33290(9) 0.0364(4) Uani d . 1 . .
N N2 0.33984(9) 0.43436(10) 0.25214(8) 0.0325(4) Uani d . 1 . .
N N3 0.31940(9) 0.56596(10) 0.31470(8) 0.0320(4) Uani d . 1 . .
N N4 0.34792(9) 0.50907(10) 0.15396(8) 0.0343(4) Uani d . 1 . .
N N5 0.32233(9) 0.63989(10) 0.21670(8) 0.0306(4) Uani d . 1 . .
N N6 0.25262(10) 0.60692(10) 0.11782(8) 0.0364(4) Uani d . 1 . .
O O1 0.27578(9) 0.38472(9) 0.15775(8) 0.0469(4) Uani d . 1 . .
O O2 0.22632(8) 0.66624(9) 0.29289(8) 0.0422(4) Uani d . 1 . .
O O3 0.45827(9) 0.52344(12) 0.36771(8) 0.0553(4) Uani d . 1 . .
O O4 0.49553(8) 0.46721(11) 0.26752(8) 0.0544(4) Uani d . 1 A .
O O5 0.48131(9) 0.60350(13) 0.13262(9) 0.0622(5) Uani d . 1 . .
O O6 0.47578(8) 0.65276(10) 0.24036(8) 0.0481(4) Uani d . 1 . .

loop_
_atom_site_aniso_label
_atom_site_aniso_U_11
_atom_site_aniso_U_22
_atom_site_aniso_U_33
_atom_site_aniso_U_12
_atom_site_aniso_U_13
_atom_site_aniso_U_23
C1 0.079(2) 0.0484(14) 0.0691(18) -0.0121(13) 0.0201(15) 0.0033(13)
C2 0.0509(14) 0.0436(12) 0.0441(13) -0.0091(11) 0.0080(11) -0.0035(10)
C3 0.0470(14) 0.0571(15) 0.0664(17) -0.0101(12) 0.0222(12) -0.0003(13)
C4 0.0407(13) 0.0597(16) 0.0733(18) 0.0061(12) 0.0193(13) -0.0025(13)
C5 0.0411(13) 0.0434(12) 0.0550(14) 0.0039(10) 0.0081(11) 0.0017(11)
C6 0.0352(11) 0.0377(11) 0.0350(11) -0.0029(9) 0.0031(9) -0.0022(9)
C7 0.0400(12) 0.0414(12) 0.0405(12) -0.0012(10) 0.0054(10) -0.0034(10)
C8 0.0405(12) 0.0324(10) 0.0405(12) 0.0018(9) 0.0068(9) 0.0019(9)
C9 0.0391(12) 0.0369(11) 0.0355(11) -0.0003(9) 0.0057(9) -0.0014(9)
C10 0.0323(11) 0.0315(10) 0.0409(11) 0.0071(9) 0.0044(9) -0.0050(9)
C11 0.0277(10) 0.0282(9) 0.0384(11) -0.0023(8) -0.0018(8) -0.0061(8)
C12 0.0309(10) 0.0316(10) 0.0342(10) 0.0021(8) 0.0019(8) -0.0002(8)
C13 0.0335(11) 0.0417(12) 0.0406(12) 0.0010(9) -0.0009(9) 0.0101(10)
C14 0.0326(13) 0.0772(18) 0.0723(18) 0.0126(12) -0.0030(12) 0.0087(15)
C15 0.049(3) 0.071(3) 0.124(8) 0.005(2) -0.023(5) 0.025(5)
C15' 0.049(3) 0.071(3) 0.124(8) 0.005(2) -0.023(5) 0.025(5)
C16 0.0287(10) 0.0337(10) 0.0333(10) 0.0029(8) 0.0017(8) 0.0002(8)
C17 0.0297(11) 0.0422(12) 0.0435(12) 0.0025(9) 0.0025(9) 0.0089(10)
C18 0.0301(12) 0.0647(16) 0.085(2) -0.0147(11) -0.0006(12) 0.0153(15)
C19 0.0648(19) 0.083(2) 0.095(2) -0.0328(17) -0.0254(17) 0.0057(18)
C20 0.0481(13) 0.0387(11) 0.0343(11) 0.0038(10) -0.0025(10) -0.0021(9)
C21 0.0410(12) 0.0308(10) 0.0366(11) 0.0016(9) -0.0065(9) 0.0013(9)
C22 0.0347(11) 0.0458(12) 0.0290(10) 0.0006(9) 0.0001(9) -0.0021(9)
C23 0.0498(14) 0.0517(13) 0.0433(13) -0.0055(11) -0.0019(11) -0.0088(11)
C24 0.0467(14) 0.0812(19) 0.0470(14) -0.0108(13) -0.0086(11) -0.0224(14)
C25 0.0401(13) 0.089(2) 0.0400(13) 0.0070(13) -0.0089(10) -0.0029(13)
C26 0.0364(12) 0.0676(16) 0.0410(12) 0.0061(11) 0.0006(10) 0.0076(11)
C27 0.0340(11) 0.0479(12) 0.0398(12) 0.0005(10) -0.0027(9) 0.0037(10)
C28 0.0587(18) 0.088(2) 0.091(2) 0.0069(16) -0.0165(16) 0.0415(18)
N1 0.0352(9) 0.0334(9) 0.0407(10) 0.0001(7) 0.0089(8) -0.0012(8)
N2 0.0324(9) 0.0301(8) 0.0349(9) 0.0022(7) 0.0049(7) -0.0001(7)
N3 0.0303(9) 0.0325(8) 0.0332(9) 0.0010(7) 0.0027(7) 0.0006(7)
N4 0.0381(9) 0.0319(8) 0.0330(9) 0.0031(7) 0.0011(7) -0.0012(7)
N5 0.0295(8) 0.0296(8) 0.0328(9) 0.0012(7) -0.0029(7) -0.0016(7)
N6 0.0422(10) 0.0325(9) 0.0344(9) 0.0030(7) -0.0079(8) -0.0035(7)
O1 0.0533(10) 0.0368(8) 0.0507(9) -0.0042(7) -0.0017(8) -0.0092(7)
O2 0.0359(8) 0.0403(8) 0.0505(9) 0.0094(7) 0.0026(7) -0.0070(7)
O3 0.0412(9) 0.0844(12) 0.0402(9) -0.0005(8) -0.0064(7) 0.0054(9)
O4 0.0344(8) 0.0740(11) 0.0546(10) 0.0209(8) -0.0046(7) -0.0056(9)
O5 0.0478(10) 0.0900(14) 0.0487(10) -0.0068(9) 0.0168(8) 0.0049(9)
O6 0.0317(8) 0.0581(10) 0.0544(10) -0.0146(7) 0.0027(7) -0.0002(8)

loop_
_atom_type_symbol
_atom_type_description
_atom_type_scat_dispersion_real
_atom_type_scat_dispersion_imag
_atom_type_scat_source
C C 0.0033 0.0016 'International Tables Vol C Tables 4.2.6.8 and 6.1.1.4'
H H 0.0000 0.0000 'International Tables Vol C Tables 4.2.6.8 and 6.1.1.4'
N N 0.0061 0.0033 'International Tables Vol C Tables 4.2.6.8 and 6.1.1.4'
O O 0.0106 0.0060 'International Tables Vol C Tables 4.2.6.8 and 6.1.1.4'

loop_
_geom_angle_atom_site_label_1
_geom_angle_atom_site_label_2
_geom_angle_atom_site_label_3
_geom_angle
C2 C1 H1A 109.5
C2 C1 H1B 109.5
H1A C1 H1B 109.5
C2 C1 H1C 109.5
H1A C1 H1C 109.5
H1B C1 H1C 109.5
C3 C2 C7 118.8(2)
C3 C2 C1 120.7(2)
C7 C2 C1 120.5(2)
C4 C3 C2 120.8(2)
C4 C3 H3 119.6
C2 C3 H3 119.6
C5 C4 C3 120.5(2)
C5 C4 H4 119.7
C3 C4 H4 119.7
C4 C5 C6 120.1(2)
C4 C5 H5 119.9
C6 C5 H5 119.9
C7 C6 C5 118.83(19)
C7 C6 N1 123.38(18)
C5 C6 N1 117.78(18)
C6 C7 C2 120.9(2)
C6 C7 H7 119.5
C2 C7 H7 119.5
N2 C8 N1 108.58(15)
N2 C8 H8A 110.0
N1 C8 H8A 110.0
N2 C8 H8B 110.0
N1 C8 H8B 110.0
H8A C8 H8B 108.4
N3 C9 N1 109.90(16)
N3 C9 H9A 109.7
N1 C9 H9A 109.7
N3 C9 H9B 109.7
N1 C9 H9B 109.7
H9A C9 H9B 108.2
O1 C10 N2 125.82(19)
O1 C10 N4 125.72(19)
N2 C10 N4 108.38(17)
O2 C11 N5 126.11(18)
O2 C11 N3 125.87(19)
N5 C11 N3 107.94(16)
N3 C12 N2 111.61(15)
N3 C12 C13 111.51(16)
N2 C12 C13 110.57(16)
N3 C12 C16 103.62(14)
N2 C12 C16 103.42(15)
C13 C12 C16 115.71(16)
O3 C13 O4 126.3(2)
O3 C13 C12 124.1(2)
O4 C13 C12 109.68(18)
C15' C14 O4 108.7(8)
O4 C14 C15 111.7(4)
C15' C14 H14A 132.4
O4 C14 H14A 109.3
C15 C14 H14A 109.3
C15' C14 H14B 85.1
O4 C14 H14B 109.3
C15 C14 H14B 109.3
H14A C14 H14B 107.9
C15' C14 H14C 110.1
O4 C14 H14C 109.7
C15 C14 H14C 129.4
H14A C14 H14C 82.5
C15' C14 H14D 109.7
O4 C14 H14D 110.2
C15 C14 H14D 83.1
H14B C14 H14D 129.8
H14C C14 H14D 108.3
C14 C15 H15A 109.5
C14 C15 H15B 109.5
C14 C15 H15C 109.5
C14 C15' H15D 109.5
C14 C15' H15E 109.5
H15D C15' H15E 109.5
C14 C15' H15F 109.5
H15D C15' H15F 109.5
H15E C15' H15F 109.5
N4 C16 N5 112.10(15)
N4 C16 C17 113.20(16)
N5 C16 C17 108.43(15)
N4 C16 C12 103.70(15)
N5 C16 C12 102.95(14)
C17 C16 C12 116.04(16)
O5 C17 O6 126.7(2)
O5 C17 C16 125.2(2)
O6 C17 C16 108.05(17)
O6 C18 C19 106.8(2)
O6 C18 H18A 110.4
C19 C18 H18A 110.4
O6 C18 H18B 110.4
C19 C18 H18B 110.4
H18A C18 H18B 108.6
C18 C19 H19A 109.5
C18 C19 H19B 109.5
H19A C19 H19B 109.5
C18 C19 H19C 109.5
H19A C19 H19C 109.5
H19B C19 H19C 109.5
N4 C20 N6 109.33(16)
N4 C20 H20A 109.8
N6 C20 H20A 109.8
N4 C20 H20B 109.8
N6 C20 H20B 109.8
H20A C20 H20B 108.3
N5 C21 N6 108.40(15)
N5 C21 H21A 110.0
N6 C21 H21A 110.0
N5 C21 H21B 110.0
N6 C21 H21B 110.0
H21A C21 H21B 108.4
C27 C22 C23 119.1(2)
C27 C22 N6 122.10(19)
C23 C22 N6 118.69(19)
C24 C23 C22 119.7(2)
C24 C23 H23 120.2
C22 C23 H23 120.2
C25 C24 C23 120.4(2)
C25 C24 H24 119.8
C23 C24 H24 119.8
C24 C25 C26 121.1(2)
C24 C25 H25 119.5
C26 C25 H25 119.5
C25 C26 C27 118.3(2)
C25 C26 C28 121.8(2)
C27 C26 C28 119.9(2)
C22 C27 C26 121.4(2)
C22 C27 H27 119.3
C26 C27 H27 119.3
C26 C28 H28A 109.5
C26 C28 H28B 109.5
H28A C28 H28B 109.5
C26 C28 H28C 109.5
H28A C28 H28C 109.5
H28B C28 H28C 109.5
C6 N1 C8 117.50(16)
C6 N1 C9 113.46(15)
C8 N1 C9 109.62(16)
C10 N2 C12 110.98(15)
C10 N2 C8 120.71(17)
C12 N2 C8 117.09(15)
C11 N3 C9 118.69(16)
C11 N3 C12 110.95(15)
C9 N3 C12 116.54(15)
C10 N4 C16 110.48(15)
C10 N4 C20 118.04(17)
C16 N4 C20 116.66(15)
C11 N5 C21 120.77(16)
C11 N5 C16 111.50(15)
C21 N5 C16 116.32(15)
C22 N6 C21 116.54(16)
C22 N6 C20 115.66(16)
C21 N6 C20 109.98(16)
C13 O4 C14 116.89(19)
C17 O6 C18 118.24(18)

loop_
_geom_bond_atom_site_label_1
_geom_bond_atom_site_label_2
_geom_bond_distance
C1 C2 1.508(3)
C1 H1A 0.9600
C1 H1B 0.9600
C1 H1C 0.9600
C2 C3 1.377(3)
C2 C7 1.395(3)
C3 C4 1.376(3)
C3 H3 0.9300
C4 C5 1.374(3)
C4 H4 0.9300
C5 C6 1.393(3)
C5 H5 0.9300
C6 C7 1.391(3)
C6 N1 1.429(2)
C7 H7 0.9300
C8 N2 1.456(2)
C8 N1 1.462(2)
C8 H8A 0.9700
C8 H8B 0.9700
C9 N3 1.445(2)
C9 N1 1.470(2)
C9 H9A 0.9700
C9 H9B 0.9700
C10 O1 1.208(2)
C10 N2 1.378(3)
C10 N4 1.391(3)
C11 O2 1.211(2)
C11 N5 1.377(2)
C11 N3 1.384(2)
C12 N3 1.449(2)
C12 N2 1.455(2)
C12 C13 1.543(3)
C12 C16 1.565(3)
C13 O3 1.189(3)
C13 O4 1.327(3)
C14 C15' 1.466(12)
C14 O4 1.472(3)
C14 C15 1.481(7)
C14 H14A 0.9700
C14 H14B 0.9700
C14 H14C 0.9700
C14 H14D 0.9700
C15 H15A 0.9600
C15 H15B 0.9600
C15 H15C 0.9600
C15' H15D 0.9600
C15' H15E 0.9600
C15' H15F 0.9600
C16 N4 1.448(2)
C16 N5 1.456(2)
C16 C17 1.538(3)
C17 O5 1.186(3)
C17 O6 1.323(3)
C18 O6 1.460(3)
C18 C19 1.481(4)
C18 H18A 0.9700
C18 H18B 0.9700
C19 H19A 0.9600
C19 H19B 0.9600
C19 H19C 0.9600
C20 N4 1.455(3)
C20 N6 1.468(3)
C20 H20A 0.9700
C20 H20B 0.9700
C21 N5 1.453(2)
C21 N6 1.453(2)
C21 H21A 0.9700
C21 H21B 0.9700
C22 C27 1.385(3)
C22 C23 1.388(3)
C22 N6 1.423(3)
C23 C24 1.386(3)
C23 H23 0.9300
C24 C25 1.376(4)
C24 H24 0.9300
C25 C26 1.378(3)
C25 H25 0.9300
C26 C27 1.393(3)
C26 C28 1.500(4)
C27 H27 0.9300
C28 H28A 0.9600
C28 H28B 0.9600
C28 H28C 0.9600

loop_
_geom_torsion_atom_site_label_1
_geom_torsion_atom_site_label_2
_geom_torsion_atom_site_label_3
_geom_torsion_atom_site_label_4
_geom_torsion
C7 C2 C3 C4 0.6(4)
C1 C2 C3 C4 179.8(3)
C2 C3 C4 C5 -0.1(4)
C3 C4 C5 C6 -0.4(4)
C4 C5 C6 C7 0.2(3)
C4 C5 C6 N1 179.1(2)
C5 C6 C7 C2 0.4(3)
N1 C6 C7 C2 -178.43(19)
C3 C2 C7 C6 -0.8(3)
C1 C2 C7 C6 -180.0(2)
N3 C12 C13 O3 6.8(3)
N2 C12 C13 O3 -118.0(2)
C16 C12 C13 O3 124.9(2)
N3 C12 C13 O4 -173.02(16)
N2 C12 C13 O4 62.2(2)
C16 C12 C13 O4 -54.9(2)
N3 C12 C16 N4 -118.72(15)
N2 C12 C16 N4 -2.15(18)
C13 C12 C16 N4 118.91(18)
N3 C12 C16 N5 -1.75(18)
N2 C12 C16 N5 114.82(15)
C13 C12 C16 N5 -124.13(17)
N3 C12 C16 C17 116.50(18)
N2 C12 C16 C17 -126.92(17)
C13 C12 C16 C17 -5.9(2)
N4 C16 C17 O5 12.0(3)
N5 C16 C17 O5 -113.0(2)
C12 C16 C17 O5 131.8(2)
N4 C16 C17 O6 -170.98(16)
N5 C16 C17 O6 64.0(2)
C12 C16 C17 O6 -51.2(2)
C27 C22 C23 C24 -1.0(3)
N6 C22 C23 C24 176.1(2)
C22 C23 C24 C25 1.4(4)
C23 C24 C25 C26 -1.1(4)
C24 C25 C26 C27 0.3(4)
C24 C25 C26 C28 179.5(3)
C23 C22 C27 C26 0.2(3)
N6 C22 C27 C26 -176.70(19)
C25 C26 C27 C22 0.1(3)
C28 C26 C27 C22 -179.1(2)
C7 C6 N1 C8 11.7(3)
C5 C6 N1 C8 -167.11(19)
C7 C6 N1 C9 -118.0(2)
C5 C6 N1 C9 63.2(2)
N2 C8 N1 C6 168.14(16)
N2 C8 N1 C9 -60.4(2)
N3 C9 N1 C6 -165.72(16)
N3 C9 N1 C8 60.7(2)
O1 C10 N2 C12 -166.38(19)
N4 C10 N2 C12 16.7(2)
O1 C10 N2 C8 -23.7(3)
N4 C10 N2 C8 159.39(16)
N3 C12 N2 C10 102.14(18)
C13 C12 N2 C10 -133.11(17)
C16 C12 N2 C10 -8.64(19)
N3 C12 N2 C8 -42.0(2)
C13 C12 N2 C8 82.7(2)
C16 C12 N2 C8 -152.79(16)
N1 C8 N2 C10 -88.0(2)
N1 C8 N2 C12 52.4(2)
O2 C11 N3 C9 26.0(3)
N5 C11 N3 C9 -157.13(16)
O2 C11 N3 C12 165.04(18)
N5 C11 N3 C12 -18.1(2)
N1 C9 N3 C11 85.2(2)
N1 C9 N3 C12 -51.6(2)
N2 C12 N3 C11 -98.72(18)
C13 C12 N3 C11 137.07(16)
C16 C12 N3 C11 11.95(19)
N2 C12 N3 C9 41.3(2)
C13 C12 N3 C9 -83.0(2)
C16 C12 N3 C9 151.93(16)
O1 C10 N4 C16 164.86(19)
N2 C10 N4 C16 -18.2(2)
O1 C10 N4 C20 27.0(3)
N2 C10 N4 C20 -156.09(16)
N5 C16 N4 C10 -98.17(18)
C17 C16 N4 C10 138.78(17)
C12 C16 N4 C10 12.19(19)
N5 C16 N4 C20 40.3(2)
C17 C16 N4 C20 -82.7(2)
C12 C16 N4 C20 150.68(16)
N6 C20 N4 C10 85.2(2)
N6 C20 N4 C16 -50.1(2)
O2 C11 N5 C21 -24.1(3)
N3 C11 N5 C21 159.02(15)
O2 C11 N5 C16 -166.26(18)
N3 C11 N5 C16 16.9(2)
N6 C21 N5 C11 -86.8(2)
N6 C21 N5 C16 53.6(2)
N4 C16 N5 C11 101.83(18)
C17 C16 N5 C11 -132.47(17)
C12 C16 N5 C11 -9.00(19)
N4 C16 N5 C21 -42.1(2)
C17 C16 N5 C21 83.6(2)
C12 C16 N5 C21 -152.95(16)
C27 C22 N6 C21 13.4(3)
C23 C22 N6 C21 -163.54(19)
C27 C22 N6 C20 -118.2(2)
C23 C22 N6 C20 64.9(2)
N5 C21 N6 C22 163.66(16)
N5 C21 N6 C20 -62.2(2)
N4 C20 N6 C22 -164.63(17)
N4 C20 N6 C21 60.8(2)
O3 C13 O4 C14 -5.7(3)
C12 C13 O4 C14 174.17(18)
C15' C14 O4 C13 116.8(10)
C15 C14 O4 C13 87.0(8)
O5 C17 O6 C18 -5.5(3)
C16 C17 O6 C18 177.54(18)
C19 C18 O6 C17 -177.4(2)
